data_7714395
loop_
_publ_author_name
'Rei\&s, Andreas'
'Reimann, Maximilian Kai'
'Jin, Chengyu'
'Wachter-Lehn, Martha'
'Kremer, Reinhard'
'P\"ottgen, Rainer'
'Fink, Karin'
'Klopper, Wim'
'Feldmann, Claus'

_publ_section_title
;
 Experimental and Computational Study of the Exchange Interaction between
 the V(III) Centers in the Vanadium-Cyclal Dimer
;
_journal_name_full 'Dalton Transactions'
_journal_paper_doi 10.1039/D3DT03243D
_journal_year 2023
_chemical_formula_moiety 'C22 H46 N8 V2'
_chemical_formula_sum 'C22 H46 N8 V2'
_chemical_formula_weight 524.55
_space_group_crystal_system monoclinic
_space_group_IT_number 14
_space_group_name_Hall '-P 2yn'
_space_group_name_H-M_alt 'P 1 21/n 1'
_atom_sites_solution_hydrogens geom
_atom_sites_solution_primary iterative
_audit_creation_date 2023-08-17
_audit_creation_method
;
Olex2 1.5
(compiled 2022.04.07 svn.rca3783a0 for OlexSys, GUI svn.r6498)
;
_audit_update_record
;
2023-08-17 deposited with the CCDC.	2023-11-03 downloaded from the CCDC.
;
_cell_angle_alpha 90
_cell_angle_beta 96.22(3)
_cell_angle_gamma 90
_cell_formula_units_Z 2
_cell_length_a 11.050(4)
_cell_length_b 8.508(2)
_cell_length_c 13.565(5)
_cell_measurement_reflns_used 5028
_cell_measurement_temperature 210
_cell_measurement_theta_max 54.74
_cell_measurement_theta_min 3.43
_cell_volume 1267.8(7)
_computing_molecular_graphics 'Olex2 1.5 (Dolomanov et al., 2009)'
_computing_publication_material 'Olex2 1.5 (Dolomanov et al., 2009)'
_computing_structure_refinement 'SHELXL 2018/3 (Sheldrick, 2015)'
_computing_structure_solution 'olex2.solve 1.5 (Bourhis et al., 2015)'
_diffrn_ambient_temperature 210.0
_diffrn_measured_fraction_theta_full 1.000
_diffrn_measured_fraction_theta_max 1.000
_diffrn_measurement_device_type 'STOE IPDS II'
_diffrn_radiation_type MoK\a
_diffrn_radiation_wavelength 0.71073
_diffrn_reflns_av_R_equivalents 0.0662
_diffrn_reflns_av_unetI/netI 0.0382
_diffrn_reflns_Laue_measured_fraction_full 1.000
_diffrn_reflns_Laue_measured_fraction_max 1.000
_diffrn_reflns_limit_h_max 13
_diffrn_reflns_limit_h_min -13
_diffrn_reflns_limit_k_max 10
_diffrn_reflns_limit_k_min -10
_diffrn_reflns_limit_l_max 16
_diffrn_reflns_limit_l_min -16
_diffrn_reflns_number 8264
_diffrn_reflns_point_group_measured_fraction_full 1.000
_diffrn_reflns_point_group_measured_fraction_max 1.000
_diffrn_reflns_theta_full 25.242
_diffrn_reflns_theta_max 26.000
_diffrn_reflns_theta_min 2.261
_exptl_absorpt_coefficient_mu 0.763
_exptl_absorpt_correction_T_max 0.6800
_exptl_absorpt_correction_T_min 0.1462
_exptl_absorpt_correction_type numerical
_exptl_absorpt_process_details 'X-Area X-Red 1.63.4.0 (STOE, 2017)'
_exptl_crystal_colour 'dark green'
_exptl_crystal_colour_modifier dark
_exptl_crystal_colour_primary green
_exptl_crystal_density_diffrn 1.374
_exptl_crystal_description block
_exptl_crystal_F_000 560
_exptl_crystal_size_max 0.4
_exptl_crystal_size_mid 0.3
_exptl_crystal_size_min 0.2
_refine_diff_density_max 1.214
_refine_diff_density_min -0.432
_refine_diff_density_rms 0.087
_refine_ls_extinction_method none
_refine_ls_goodness_of_fit_ref 1.072
_refine_ls_hydrogen_treatment constr
_refine_ls_matrix_type full
_refine_ls_number_parameters 280
_refine_ls_number_reflns 2493
_refine_ls_number_restraints 1099
_refine_ls_restrained_S_all 2.015
_refine_ls_R_factor_all 0.0660
_refine_ls_R_factor_gt 0.0611
_refine_ls_shift/su_max 0.000
_refine_ls_shift/su_mean 0.000
_refine_ls_structure_factor_coef Fsqd
_refine_ls_weighting_details 'w=1/[\s^2^(Fo^2^)+(0.1102P)^2^+0.6185P] where P=(Fo^2^+2Fc^2^)/3'
_refine_ls_weighting_scheme calc
_refine_ls_wR_factor_gt 0.1659
_refine_ls_wR_factor_ref 0.1721
_reflns_Friedel_coverage 0.000
_reflns_number_gt 2170
_reflns_number_total 2493
_reflns_threshold_expression 'I > 2\s(I)'
_cod_data_source_file d3dt03243d2.cif
_cod_data_source_block v2(hcyclal)2
_cod_database_code 7714395
_shelx_shelxl_version_number 2018/3
_shelx_space_group_comment
;
The symmetry employed for this shelxl refinement is uniquely defined
by the following loop, which should always be used as a source of
symmetry information in preference to the above space-group names.
They are only intended as comments.
;
_shelx_estimated_absorpt_t_max 0.862
_shelx_estimated_absorpt_t_min 0.750
_olex2_refinement_description
;
1. Fixed Uiso
 At 1.2 times of:
  All C(H,H) groups, All N(H) groups
2. Restrained distances
 C2A-C1A \\sim C7A-C6A \\sim C8A-C7A \\sim C10A-C11A \\sim C9A-C10A \\sim
C4A-C5A \\sim C3A-C4A \\sim C8B-
 C7B \\sim C9B-C8B \\sim C10B-C11B \\sim C5B-C6B \\sim C4B-C5B \\sim C2B-C1B
\\sim C3B-C2B
 with sigma of 0.02
 N4A-C7A \\sim C8A-C6A \\sim N2A-C1A \\sim C2A-N1A \\sim C8A-C11A \\sim C3A-C1A
\\sim N1A-C2A \\sim N2A-
 C7A \\sim C6A-C8A \\sim N1A-C2A \\sim C1A-N2A \\sim C6A-C8A \\sim C7A-N4A
\\sim C1B-C4B \\sim N1B-C5B ~
 C6B-N3B \\sim C10B-N4B \\sim C11B-C9B \\sim N1B-C2B \\sim C1B-C3B \\sim
N2B-C8B \\sim C7B-C9B \\sim C9B-
 C7B \\sim C8B-N2B \\sim C3B-C1B
 with sigma of 0.04
 N3B-C6B \\sim N3A-C5A \\sim N3A-C9A \\sim N3B-C10B \\sim N4B-C11B \\sim
N4A-C11A \\sim N4B-C9B \\sim N4A-
 C8A \\sim N2B-C7B \\sim N2B-C3B \\sim N2A-C6A \\sim N2A-C2A \\sim N1B-C1B
\\sim N1A-C1A \\sim N1B-C4B ~
 N1A-C3A
 with sigma of 0.02
3. Uiso/Uaniso restraints and constraints
N4A \\sim N3A \\sim N1A \\sim N2A \\sim C11A \\sim C10A \\sim C9A \\sim C5A
\\sim C4A \\sim C3A \\sim C1A \\sim C2A \\sim C6A \\sim C7A \\sim C8A \\sim N1B
\\sim N2B \\sim N4B \\sim N3B \\sim C1B \\sim C2B \\sim C3B \\sim C7B \\sim C8B
\\sim C9B \\sim C11B \\sim C10B \\sim C6B \\sim C5B \\sim C4B: within 1.7A with
sigma of 0.02 and sigma for terminal atoms of 0.04 within 1.7A
Uanis(C6A) \\sim Ueq, Uanis(C7A) \\sim Ueq, Uanis(N2A) \\sim Ueq, Uanis(C8A)
\\sim Ueq, Uanis(C11A) \\sim Ueq, Uanis(N3B) \\sim Ueq, Uanis(C10A) \\sim Ueq,
Uanis(C9A) \\sim Ueq, Uanis(C5A) \\sim Ueq, Uanis(C4A) \\sim Ueq, Uanis(N3A)
\\sim Ueq, Uanis(C3A) \\sim Ueq, Uanis(N2B) \\sim Ueq, Uanis(C1A) \\sim Ueq,
Uanis(C10B) \\sim Ueq, Uanis(C2A) \\sim Ueq, Uanis(C6B) \\sim Ueq, Uanis(C5B)
\\sim Ueq, Uanis(C4B) \\sim Ueq, Uanis(C1B) \\sim Ueq, Uanis(C2B) \\sim Ueq,
Uanis(N4A) \\sim Ueq, Uanis(C3B) \\sim Ueq, Uanis(N1A) \\sim Ueq, Uanis(C7B)
\\sim Ueq, Uanis(N1B) \\sim Ueq, Uanis(C8B) \\sim Ueq, Uanis(N4B) \\sim Ueq,
Uanis(C9B) \\sim Ueq, Uanis(C11B) \\sim Ueq: with sigma of 0.05 and sigma for
terminal atoms of 0.1
4. Rigid body (RIGU) restrains
 N4A, N3A, N1A, N2A, C11A, C10A, C9A, C5A, C4A, C3A, C1A, C2A, C6A, C7A, C8A,
 N1B, N2B, N4B, N3B, C1B, C2B, C3B, C7B, C8B, C9B, C11B, C10B, C6B, C5B, C4B
 with sigma for 1-2 distances of 0.02 and sigma for 1-3 distances of 0.02
5. Others
 Fixed Sof: N4A(0.5) H4A(0.5) N3A(0.5) N1A(0.5) N2A(0.5) C11A(0.5) H11A(0.5)
 H11B(0.5) C10A(0.5) H10A(0.5) H10B(0.5) C9A(0.5) H9AA(0.5) H9AB(0.5) C5A(0.5)
 H5AA(0.5) H5AB(0.5) C4A(0.5) H4AA(0.5) H4AB(0.5) C3A(0.5) H3AA(0.5) H3AB(0.5)
 C1A(0.5) H1AA(0.5) H1AB(0.5) C2A(0.5) H2AA(0.5) H2AB(0.5) C6A(0.5) H6AA(0.5)
 H6AB(0.5) C7A(0.5) H7AA(0.5) H7AB(0.5) C8A(0.5) H8AA(0.5) H8AB(0.5) N1B(0.5)
 N2B(0.5) N4B(0.5) H4B(0.5) N3B(0.5) C1B(0.5) H1BA(0.5) H1BB(0.5) C2B(0.5)
 H2BA(0.5) H2BB(0.5) C3B(0.5) H3BA(0.5) H3BB(0.5) C7B(0.5) H7BA(0.5) H7BB(0.5)
 C8B(0.5) H8BA(0.5) H8BB(0.5) C9B(0.5) H9BA(0.5) H9BB(0.5) C11B(0.5) H11C(0.5)
 H11D(0.5) C10B(0.5) H10C(0.5) H10D(0.5) C6B(0.5) H6BA(0.5) H6BB(0.5) C5B(0.5)
 H5BA(0.5) H5BB(0.5) C4B(0.5) H4BA(0.5) H4BB(0.5)
6.a Ternary CH refined with riding coordinates:
 N4A(H4A), N4B(H4B)
6.b Secondary CH2 refined with riding coordinates:
 C11A(H11A,H11B), C10A(H10A,H10B), C9A(H9AA,H9AB), C5A(H5AA,H5AB), C4A(H4AA,
 H4AB), C3A(H3AA,H3AB), C1A(H1AA,H1AB), C2A(H2AA,H2AB), C6A(H6AA,H6AB),
 C7A(H7AA,H7AB), C8A(H8AA,H8AB), C1B(H1BA,H1BB), C2B(H2BA,H2BB), C3B(H3BA,H3BB),
  C7B(H7BA,H7BB), C8B(H8BA,H8BB), C9B(H9BA,H9BB), C11B(H11C,H11D), C10B(H10C,
 H10D), C6B(H6BA,H6BB), C5B(H5BA,H5BB), C4B(H4BA,H4BB)
;
_olex2_submission_special_instructions 'No special instructions were received'

loop_
_space_group_symop_operation_xyz
'x, y, z'
'-x+1/2, y+1/2, -z+1/2'
'-x, -y, -z'
'x-1/2, -y-1/2, z-1/2'

loop_
_atom_site_label
_atom_site_type_symbol
_atom_site_fract_x
_atom_site_fract_y
_atom_site_fract_z
_atom_site_U_iso_or_equiv
_atom_site_adp_type
_atom_site_occupancy
_atom_site_site_symmetry_order
_atom_site_calc_flag
_atom_site_refinement_flags_posn
_atom_site_refinement_flags_adp
_atom_site_refinement_flags_occupancy
_atom_site_disorder_assembly
_atom_site_disorder_group
V1 V 0.43429(4) 0.43418(6) 0.08378(3) 0.0427(2) Uani 1 1 d . . . . .
N4A N 0.4284(5) 0.1966(7) 0.1548(5) 0.0521(13) Uani 0.5 1 d D U P A 1
H4A H 0.451051 0.120852 0.104540 0.063 Uiso 0.5 1 calc R U P A 1
N3A N 0.2517(12) 0.4340(12) 0.0588(12) 0.054(2) Uani 0.5 1 d D U P A 1
N1A N 0.4554(7) 0.6610(12) 0.0178(6) 0.0432(17) Uani 0.5 1 d D U P A 1
N2A N 0.5360(6) 0.5243(10) 0.1928(5) 0.0691(16) Uani 0.5 1 d D U P A 1
C11A C 0.3066(6) 0.1442(9) 0.1810(5) 0.0544(15) Uani 0.5 1 d D U P A 1
H11A H 0.283191 0.209783 0.235167 0.065 Uiso 0.5 1 calc R U P A 1
H11B H 0.312974 0.035441 0.204788 0.065 Uiso 0.5 1 calc R U P A 1
C10A C 0.2080(9) 0.1537(14) 0.0942(9) 0.065(2) Uani 0.5 1 d D U P A 1
H10A H 0.242946 0.124872 0.033295 0.078 Uiso 0.5 1 calc R U P A 1
H10B H 0.144135 0.077226 0.104139 0.078 Uiso 0.5 1 calc R U P A 1
C9A C 0.1527(12) 0.3123(14) 0.0816(17) 0.058(3) Uani 0.5 1 d D U P A 1
H9AA H 0.118010 0.342724 0.142307 0.070 Uiso 0.5 1 calc R U P A 1
H9AB H 0.086882 0.310729 0.027035 0.070 Uiso 0.5 1 calc R U P A 1
C5A C 0.1875(11) 0.5655(14) 0.0250(13) 0.075(3) Uani 0.5 1 d D U P A 1
H5AA H 0.115177 0.568381 0.060832 0.090 Uiso 0.5 1 calc R U P A 1
H5AB H 0.158156 0.543993 -0.044502 0.090 Uiso 0.5 1 calc R U P A 1
C4A C 0.2369(6) 0.7351(10) 0.0272(6) 0.0617(16) Uani 0.5 1 d D U P A 1
H4AA H 0.173537 0.807281 -0.001520 0.074 Uiso 0.5 1 calc R U P A 1
H4AB H 0.261658 0.767345 0.095759 0.074 Uiso 0.5 1 calc R U P A 1
C3A C 0.3456(7) 0.7402(9) -0.0325(6) 0.0540(15) Uani 0.5 1 d D U P A 1
H3AA H 0.323263 0.689720 -0.096841 0.065 Uiso 0.5 1 calc R U P A 1
H3AB H 0.365547 0.850170 -0.044939 0.065 Uiso 0.5 1 calc R U P A 1
C1A C 0.5165(9) 0.7672(8) 0.0951(5) 0.0615(16) Uani 0.5 1 d D U P A 1
H1AA H 0.454682 0.819533 0.130085 0.074 Uiso 0.5 1 calc R U P A 1
H1AB H 0.561513 0.848459 0.063115 0.074 Uiso 0.5 1 calc R U P A 1
C2A C 0.6028(8) 0.6793(10) 0.1688(8) 0.074(2) Uani 0.5 1 d D U P A 1
H2AA H 0.622243 0.741926 0.229094 0.089 Uiso 0.5 1 calc R U P A 1
H2AB H 0.678674 0.655491 0.140508 0.089 Uiso 0.5 1 calc R U P A 1
C6A C 0.5848(11) 0.4685(14) 0.2877(8) 0.095(3) Uani 0.5 1 d D U P A 1
H6AA H 0.575129 0.548181 0.338404 0.114 Uiso 0.5 1 calc R U P A 1
H6AB H 0.671686 0.445434 0.287916 0.114 Uiso 0.5 1 calc R U P A 1
C7A C 0.5163(13) 0.3213(15) 0.3089(10) 0.089(4) Uani 0.5 1 d D U P A 1
H7AA H 0.544572 0.286575 0.376372 0.107 Uiso 0.5 1 calc R U P A 1
H7AB H 0.429814 0.347974 0.307625 0.107 Uiso 0.5 1 calc R U P A 1
C8A C 0.5275(13) 0.1857(16) 0.2396(12) 0.086(4) Uani 0.5 1 d D U P A 1
H8AA H 0.520470 0.086306 0.275060 0.103 Uiso 0.5 1 calc R U P A 1
H8AB H 0.607269 0.188372 0.214365 0.103 Uiso 0.5 1 calc R U P A 1
N1B N 0.4929(7) 0.6613(12) 0.0427(6) 0.0394(16) Uani 0.5 1 d D U P A 2
N2B N 0.5264(5) 0.4419(6) 0.2166(4) 0.0391(11) Uani 0.5 1 d D U P A 2
N4B N 0.3669(7) 0.1970(9) 0.1138(6) 0.0756(18) Uani 0.5 1 d D U P A 2
H4B H 0.415300 0.122139 0.078239 0.091 Uiso 0.5 1 calc R U P A 2
N3B N 0.2682(11) 0.4720(14) 0.0497(9) 0.069(3) Uani 0.5 1 d D U P A 2
C1B C 0.5909(7) 0.7363(9) 0.1124(5) 0.0484(13) Uani 0.5 1 d D U P A 2
H1BA H 0.602687 0.844953 0.091344 0.058 Uiso 0.5 1 calc R U P A 2
H1BB H 0.667492 0.679669 0.108816 0.058 Uiso 0.5 1 calc R U P A 2
C2B C 0.5604(7) 0.7363(8) 0.2197(5) 0.0566(15) Uani 0.5 1 d D U P A 2
H2BA H 0.608316 0.817403 0.257494 0.068 Uiso 0.5 1 calc R U P A 2
H2BB H 0.473975 0.760941 0.221210 0.068 Uiso 0.5 1 calc R U P A 2
C3B C 0.5875(6) 0.5809(7) 0.2658(5) 0.0508(14) Uani 0.5 1 d D U P A 2
H3BA H 0.565967 0.585029 0.333965 0.061 Uiso 0.5 1 calc R U P A 2
H3BB H 0.675576 0.563977 0.269647 0.061 Uiso 0.5 1 calc R U P A 2
C7B C 0.5490(10) 0.3114(13) 0.2878(9) 0.069(3) Uani 0.5 1 d D U P A 2
H7BA H 0.506632 0.333915 0.345984 0.083 Uiso 0.5 1 calc R U P A 2
H7BB H 0.636394 0.307379 0.309859 0.083 Uiso 0.5 1 calc R U P A 2
C8B C 0.5097(13) 0.1538(15) 0.2485(14) 0.081(3) Uani 0.5 1 d D U P A 2
H8BA H 0.530095 0.074828 0.300190 0.098 Uiso 0.5 1 calc R U P A 2
H8BB H 0.554969 0.128039 0.192359 0.098 Uiso 0.5 1 calc R U P A 2
C9B C 0.3747(9) 0.1452(13) 0.2149(7) 0.084(2) Uani 0.5 1 d D U P A 2
H9BA H 0.344254 0.037562 0.219354 0.101 Uiso 0.5 1 calc R U P A 2
H9BB H 0.328520 0.214670 0.254694 0.101 Uiso 0.5 1 calc R U P A 2
C11B C 0.2334(10) 0.1774(16) 0.0700(10) 0.075(3) Uani 0.5 1 d D U P A 2
H11C H 0.228857 0.139159 0.001579 0.091 Uiso 0.5 1 calc R U P A 2
H11D H 0.191594 0.102161 0.109327 0.091 Uiso 0.5 1 calc R U P A 2
C10B C 0.1754(13) 0.3390(17) 0.073(2) 0.072(3) Uani 0.5 1 d D U P A 2
H10C H 0.149467 0.356882 0.139250 0.087 Uiso 0.5 1 calc R U P A 2
H10D H 0.103040 0.343701 0.024736 0.087 Uiso 0.5 1 calc R U P A 2
C6B C 0.1708(12) 0.5972(16) 0.0156(17) 0.084(3) Uani 0.5 1 d D U P A 2
H6BA H 0.137521 0.653226 0.069757 0.101 Uiso 0.5 1 calc R U P A 2
H6BB H 0.106286 0.560363 -0.034295 0.101 Uiso 0.5 1 calc R U P A 2
C5B C 0.2780(7) 0.6834(10) -0.0277(7) 0.0647(17) Uani 0.5 1 d D U P A 2
H5BA H 0.312009 0.604997 -0.069914 0.078 Uiso 0.5 1 calc R U P A 2
H5BB H 0.238710 0.762331 -0.073028 0.078 Uiso 0.5 1 calc R U P A 2
C4B C 0.3873(6) 0.7659(7) 0.0246(5) 0.0462(12) Uani 0.5 1 d D U P A 2
H4BA H 0.408653 0.855242 -0.015656 0.055 Uiso 0.5 1 calc R U P A 2
H4BB H 0.366429 0.807034 0.088132 0.055 Uiso 0.5 1 calc R U P A 2

loop_
_atom_site_aniso_label
_atom_site_aniso_U_11
_atom_site_aniso_U_22
_atom_site_aniso_U_33
_atom_site_aniso_U_23
_atom_site_aniso_U_13
_atom_site_aniso_U_12
V1 0.0429(3) 0.0475(4) 0.0388(3) -0.00006(17) 0.0092(2) 0.00044(18)
N4A 0.046(3) 0.052(3) 0.059(3) 0.025(3) 0.010(2) 0.004(2)
N3A 0.051(4) 0.045(3) 0.067(4) 0.007(3) 0.010(3) -0.015(3)
N1A 0.044(4) 0.043(3) 0.044(4) -0.001(3) 0.009(3) -0.004(3)
N2A 0.057(3) 0.088(5) 0.062(4) -0.003(4) 0.009(3) -0.003(4)
C11A 0.057(4) 0.050(3) 0.060(4) 0.011(3) 0.024(3) -0.007(3)
C10A 0.056(4) 0.050(4) 0.093(6) 0.005(4) 0.022(4) -0.029(3)
C9A 0.038(5) 0.054(4) 0.083(6) -0.004(4) 0.009(4) -0.019(4)
C5A 0.056(4) 0.105(7) 0.059(5) 0.002(5) -0.013(3) 0.052(4)
C4A 0.054(3) 0.070(4) 0.062(4) 0.006(3) 0.012(3) 0.008(3)
C3A 0.056(4) 0.050(3) 0.057(4) 0.012(3) 0.013(3) 0.012(3)
C1A 0.081(5) 0.048(3) 0.058(4) -0.007(3) 0.015(4) -0.011(4)
C2A 0.070(4) 0.077(5) 0.071(5) -0.011(4) -0.006(4) -0.006(4)
C6A 0.084(5) 0.114(6) 0.083(5) 0.007(5) -0.007(5) 0.004(5)
C7A 0.088(7) 0.086(6) 0.085(6) 0.024(5) -0.022(5) -0.005(5)
C8A 0.076(6) 0.073(6) 0.107(6) 0.054(5) -0.001(5) 0.002(5)
N1B 0.039(4) 0.043(3) 0.036(4) -0.004(3) 0.003(3) 0.000(3)
N2B 0.038(2) 0.046(3) 0.033(2) 0.006(2) 0.0001(19) -0.001(2)
N4B 0.091(5) 0.067(4) 0.075(4) -0.001(4) 0.037(4) -0.010(4)
N3B 0.048(4) 0.105(7) 0.051(5) -0.031(5) -0.006(4) 0.015(5)
C1B 0.048(3) 0.050(3) 0.047(3) -0.008(3) 0.007(3) -0.001(3)
C2B 0.067(4) 0.061(4) 0.043(3) -0.016(3) 0.011(3) -0.006(3)
C3B 0.050(3) 0.055(3) 0.045(3) -0.013(3) -0.002(2) -0.001(3)
C7B 0.056(5) 0.080(5) 0.070(5) 0.016(4) 0.004(4) 0.003(4)
C8B 0.083(6) 0.063(6) 0.095(6) 0.027(5) -0.002(5) -0.003(5)
C9B 0.100(6) 0.072(5) 0.084(5) 0.003(4) 0.024(5) -0.011(5)
C11B 0.071(6) 0.063(5) 0.092(6) -0.004(5) 0.009(5) -0.034(4)
C10B 0.047(6) 0.082(7) 0.089(6) 0.002(6) 0.013(5) -0.015(5)
C6B 0.092(7) 0.068(5) 0.087(7) 0.009(5) -0.012(6) 0.026(5)
C5B 0.052(4) 0.068(4) 0.073(4) -0.009(4) 0.002(3) 0.021(3)
C4B 0.053(3) 0.039(3) 0.047(3) 0.002(2) 0.008(3) 0.009(3)

loop_
_atom_type_symbol
_atom_type_description
_atom_type_scat_dispersion_real
_atom_type_scat_dispersion_imag
_atom_type_scat_source
C C 0.0033 0.0016 'International Tables Vol C Tables 4.2.6.8 and 6.1.1.4'
H H 0.0000 0.0000 'International Tables Vol C Tables 4.2.6.8 and 6.1.1.4'
N N 0.0061 0.0033 'International Tables Vol C Tables 4.2.6.8 and 6.1.1.4'
V V 0.3005 0.5294 'International Tables Vol C Tables 4.2.6.8 and 6.1.1.4'

loop_
_geom_angle_atom_site_label_1
_geom_angle_atom_site_label_2
_geom_angle_atom_site_label_3
_geom_angle
_geom_angle_site_symmetry_1
_geom_angle_site_symmetry_3
_geom_angle_publ_flag
N3A V1 N4A 89.8(3) . . ?
N3A V1 N1A 122.2(5) . 3_665 ?
N3A V1 N1A 94.7(3) . . ?
N3A V1 N1B 108.9(5) . 3_665 ?
N1A V1 N4A 88.9(3) 3_665 . ?
N1A V1 N4A 175.5(2) . . ?
N1A V1 N1A 88.6(4) 3_665 . ?
N1A V1 N1B 13.7(2) 3_665 3_665 ?
N2A V1 N4A 94.1(3) . . ?
N2A V1 N3A 128.6(5) . . ?
N2A V1 N1A 83.2(3) . . ?
N2A V1 N1A 109.1(3) . 3_665 ?
N2A V1 N1B 122.1(3) . 3_665 ?
N1B V1 N1B 89.0(4) . 3_665 ?
N1B V1 N4B 175.4(3) . . ?
N1B V1 N4B 88.0(3) 3_665 . ?
N2B V1 N1B 123.1(2) . 3_665 ?
N2B V1 N1B 93.9(2) . . ?
N2B V1 N4B 90.7(3) . . ?
N3B V1 N1B 95.6(4) . . ?
N3B V1 N1B 108.2(4) . 3_665 ?
N3B V1 N2B 128.0(4) . . ?
N3B V1 N4B 82.0(4) . . ?
V1 N4A H4A 105.6 . . ?
C11A N4A V1 116.0(4) . . ?
C11A N4A H4A 105.6 . . ?
C11A N4A C8A 113.5(8) . . ?
C8A N4A V1 109.4(6) . . ?
C8A N4A H4A 105.6 . . ?
C9A N3A V1 132.8(8) . . ?
C5A N3A V1 121.8(7) . . ?
C5A N3A C9A 105.0(11) . . ?
V1 N1A V1 91.4(4) 3_665 . ?
C3A N1A V1 118.6(6) . . ?
C3A N1A V1 112.1(5) . 3_665 ?
C3A N1A C1A 109.5(8) . . ?
C1A N1A V1 116.4(6) . 3_665 ?
C1A N1A V1 108.2(5) . . ?
C2A N2A V1 115.3(5) . . ?
C6A N2A V1 134.2(7) . . ?
C6A N2A C2A 109.2(7) . . ?
N4A C11A H11A 109.0 . . ?
N4A C11A H11B 109.0 . . ?
N4A C11A C10A 112.9(6) . . ?
H11A C11A H11B 107.8 . . ?
C10A C11A H11A 109.0 . . ?
C10A C11A H11B 109.0 . . ?
C11A C10A H10A 109.0 . . ?
C11A C10A H10B 109.0 . . ?
H10A C10A H10B 107.8 . . ?
C9A C10A C11A 113.0(11) . . ?
C9A C10A H10A 109.0 . . ?
C9A C10A H10B 109.0 . . ?
N3A C9A H9AA 109.7 . . ?
N3A C9A H9AB 109.7 . . ?
C10A C9A N3A 109.7(9) . . ?
C10A C9A H9AA 109.7 . . ?
C10A C9A H9AB 109.7 . . ?
H9AA C9A H9AB 108.2 . . ?
N3A C5A H5AA 105.9 . . ?
N3A C5A H5AB 105.9 . . ?
N3A C5A C4A 125.8(10) . . ?
H5AA C5A H5AB 106.2 . . ?
C4A C5A H5AA 105.9 . . ?
C4A C5A H5AB 105.9 . . ?
C5A C4A H4AA 110.0 . . ?
C5A C4A H4AB 110.0 . . ?
H4AA C4A H4AB 108.4 . . ?
C3A C4A C5A 108.4(9) . . ?
C3A C4A H4AA 110.0 . . ?
C3A C4A H4AB 110.0 . . ?
N1A C3A C4A 113.2(7) . . ?
N1A C3A H3AA 108.9 . . ?
N1A C3A H3AB 108.9 . . ?
C4A C3A H3AA 108.9 . . ?
C4A C3A H3AB 108.9 . . ?
H3AA C3A H3AB 107.7 . . ?
N1A C1A H1AA 109.2 . . ?
N1A C1A H1AB 109.2 . . ?
N1A C1A C2A 111.9(6) . . ?
H1AA C1A H1AB 107.9 . . ?
C2A C1A H1AA 109.2 . . ?
C2A C1A H1AB 109.2 . . ?
N2A C2A H2AA 110.5 . . ?
N2A C2A H2AB 110.5 . . ?
C1A C2A N2A 106.1(6) . . ?
C1A C2A H2AA 110.5 . . ?
C1A C2A H2AB 110.5 . . ?
H2AA C2A H2AB 108.7 . . ?
N2A C6A H6AA 110.2 . . ?
N2A C6A H6AB 110.2 . . ?
N2A C6A C7A 107.6(9) . . ?
H6AA C6A H6AB 108.5 . . ?
C7A C6A H6AA 110.2 . . ?
C7A C6A H6AB 110.2 . . ?
C6A C7A H7AA 108.2 . . ?
C6A C7A H7AB 108.2 . . ?
H7AA C7A H7AB 107.4 . . ?
C8A C7A C6A 116.2(12) . . ?
C8A C7A H7AA 108.2 . . ?
C8A C7A H7AB 108.2 . . ?
N4A C8A H8AA 109.8 . . ?
N4A C8A H8AB 109.8 . . ?
C7A C8A N4A 109.2(10) . . ?
C7A C8A H8AA 109.8 . . ?
C7A C8A H8AB 109.8 . . ?
H8AA C8A H8AB 108.3 . . ?
V1 N1B V1 91.0(4) . 3_665 ?
C1B N1B V1 116.1(5) . . ?
C4B N1B V1 109.6(5) . . ?
C4B N1B C1B 110.7(7) . . ?
C3B N2B V1 127.0(4) . . ?
C7B N2B V1 127.4(6) . . ?
C7B N2B C3B 105.6(6) . . ?
V1 N4B H4B 106.8 . . ?
C9B N4B V1 118.1(6) . . ?
C9B N4B H4B 106.8 . . ?
C9B N4B C11B 106.9(8) . . ?
C11B N4B V1 110.9(6) . . ?
C11B N4B H4B 106.8 . . ?
C10B N3B V1 117.8(9) . . ?
C6B N3B V1 145.4(9) . . ?
C6B N3B C10B 96.2(10) . . ?
N1B C1B H1BA 109.1 . . ?
N1B C1B H1BB 109.1 . . ?
N1B C1B C2B 112.4(6) . . ?
H1BA C1B H1BB 107.9 . . ?
C2B C1B H1BA 109.1 . . ?
C2B C1B H1BB 109.1 . . ?
C1B C2B H2BA 109.6 . . ?
C1B C2B H2BB 109.6 . . ?
H2BA C2B H2BB 108.1 . . ?
C3B C2B C1B 110.3(6) . . ?
C3B C2B H2BA 109.6 . . ?
C3B C2B H2BB 109.6 . . ?
N2B C3B H3BA 107.9 . . ?
N2B C3B H3BB 107.9 . . ?
C2B C3B N2B 117.5(5) . . ?
C2B C3B H3BA 107.9 . . ?
C2B C3B H3BB 107.9 . . ?
H3BA C3B H3BB 107.2 . . ?
N2B C7B H7BA 108.5 . . ?
N2B C7B H7BB 108.5 . . ?
N2B C7B C8B 114.9(10) . . ?
H7BA C7B H7BB 107.5 . . ?
C8B C7B H7BA 108.5 . . ?
C8B C7B H7BB 108.5 . . ?
C7B C8B H8BA 109.0 . . ?
C7B C8B H8BB 109.0 . . ?
C7B C8B C9B 113.0(11) . . ?
H8BA C8B H8BB 107.8 . . ?
C9B C8B H8BA 109.0 . . ?
C9B C8B H8BB 109.0 . . ?
N4B C9B C8B 103.2(10) . . ?
N4B C9B H9BA 111.1 . . ?
N4B C9B H9BB 111.1 . . ?
C8B C9B H9BA 111.1 . . ?
C8B C9B H9BB 111.1 . . ?
H9BA C9B H9BB 109.1 . . ?
N4B C11B H11C 110.5 . . ?
N4B C11B H11D 110.5 . . ?
H11C C11B H11D 108.7 . . ?
C10B C11B N4B 106.3(10) . . ?
C10B C11B H11C 110.5 . . ?
C10B C11B H11D 110.5 . . ?
N3B C10B H10C 109.5 . . ?
N3B C10B H10D 109.5 . . ?
C11B C10B N3B 110.9(10) . . ?
C11B C10B H10C 109.5 . . ?
C11B C10B H10D 109.5 . . ?
H10C C10B H10D 108.1 . . ?
N3B C6B H6BA 114.6 . . ?
N3B C6B H6BB 114.6 . . ?
N3B C6B C5B 84.5(9) . . ?
H6BA C6B H6BB 111.7 . . ?
C5B C6B H6BA 114.6 . . ?
C5B C6B H6BB 114.6 . . ?
C6B C5B H5BA 104.8 . . ?
C6B C5B H5BB 104.8 . . ?
H5BA C5B H5BB 105.8 . . ?
C4B C5B C6B 130.1(10) . . ?
C4B C5B H5BA 104.8 . . ?
C4B C5B H5BB 104.8 . . ?
N1B C4B C5B 112.2(6) . . ?
N1B C4B H4BA 109.2 . . ?
N1B C4B H4BB 109.2 . . ?
C5B C4B H4BA 109.2 . . ?
C5B C4B H4BB 109.2 . . ?
H4BA C4B H4BB 107.9 . . ?

loop_
_geom_bond_atom_site_label_1
_geom_bond_atom_site_label_2
_geom_bond_distance
_geom_bond_site_symmetry_2
_geom_bond_publ_flag
V1 N4A 2.243(5) . ?
V1 N3A 2.009(13) . ?
V1 N1A 2.150(10) . ?
V1 N1A 2.099(9) 3_665 ?
V1 N2A 1.918(7) . ?
V1 N1B 2.133(9) 3_665 ?
V1 N1B 2.131(10) . ?
V1 N2B 1.972(5) . ?
V1 N4B 2.204(7) . ?
V1 N3B 1.872(12) . ?
N4A H4A 0.9900 . ?
N4A C11A 1.497(7) . ?
N4A C8A 1.502(12) . ?
N3A C9A 1.562(11) . ?
N3A C5A 1.377(11) . ?
N1A C3A 1.487(9) . ?
N1A C1A 1.490(9) . ?
N2A C2A 1.563(10) . ?
N2A C6A 1.422(10) . ?
C11A H11A 0.9800 . ?
C11A H11B 0.9800 . ?
C11A C10A 1.517(11) . ?
C10A H10A 0.9800 . ?
C10A H10B 0.9800 . ?
C10A C9A 1.484(11) . ?
C9A H9AA 0.9800 . ?
C9A H9AB 0.9800 . ?
C5A H5AA 0.9800 . ?
C5A H5AB 0.9800 . ?
C5A C4A 1.542(12) . ?
C4A H4AA 0.9800 . ?
C4A H4AB 0.9800 . ?
C4A C3A 1.520(8) . ?
C3A H3AA 0.9800 . ?
C3A H3AB 0.9800 . ?
C1A H1AA 0.9800 . ?
C1A H1AB 0.9800 . ?
C1A C2A 1.504(10) . ?
C2A H2AA 0.9800 . ?
C2A H2AB 0.9800 . ?
C6A H6AA 0.9800 . ?
C6A H6AB 0.9800 . ?
C6A C7A 1.507(12) . ?
C7A H7AA 0.9800 . ?
C7A H7AB 0.9800 . ?
C7A C8A 1.502(13) . ?
C8A H8AA 0.9800 . ?
C8A H8AB 0.9800 . ?
N1B C1B 1.501(8) . ?
N1B C4B 1.467(8) . ?
N2B C3B 1.483(7) . ?
N2B C7B 1.475(11) . ?
N4B H4B 0.9900 . ?
N4B C9B 1.435(10) . ?
N4B C11B 1.539(11) . ?
N3B C10B 1.583(12) . ?
N3B C6B 1.549(11) . ?
C1B H1BA 0.9800 . ?
C1B H1BB 0.9800 . ?
C1B C2B 1.529(8) . ?
C2B H2BA 0.9800 . ?
C2B H2BB 0.9800 . ?
C2B C3B 1.479(8) . ?
C3B H3BA 0.9800 . ?
C3B H3BB 0.9800 . ?
C7B H7BA 0.9800 . ?
C7B H7BB 0.9800 . ?
C7B C8B 1.490(11) . ?
C8B H8BA 0.9800 . ?
C8B H8BB 0.9800 . ?
C8B C9B 1.513(12) . ?
C9B H9BA 0.9800 . ?
C9B H9BB 0.9800 . ?
C11B H11C 0.9800 . ?
C11B H11D 0.9800 . ?
C11B C10B 1.520(12) . ?
C10B H10C 0.9800 . ?
C10B H10D 0.9800 . ?
C6B H6BA 0.9800 . ?
C6B H6BB 0.9800 . ?
C6B C5B 1.561(13) . ?
C5B H5BA 0.9800 . ?
C5B H5BB 0.9800 . ?
C5B C4B 1.506(9) . ?
C4B H4BA 0.9800 . ?
C4B H4BB 0.9800 . ?

loop_
_geom_torsion_atom_site_label_1
_geom_torsion_atom_site_label_2
_geom_torsion_atom_site_label_3
_geom_torsion_atom_site_label_4
_geom_torsion
_geom_torsion_site_symmetry_1
_geom_torsion_site_symmetry_2
_geom_torsion_site_symmetry_3
_geom_torsion_site_symmetry_4
_geom_torsion_publ_flag
V1 N4A C11A C10A 52.8(9) . . . . ?
V1 N4A C8A C7A 53.9(13) . . . . ?
V1 N3A C9A C10A -22(2) . . . . ?
V1 N3A C5A C4A -17(2) . . . . ?
V1 N1A C3A C4A 45.7(9) . . . . ?
V1 N1A C3A C4A 150.2(6) 3_665 . . . ?
V1 N1A C1A C2A -69.4(9) 3_665 . . . ?
V1 N1A C1A C2A 31.7(9) . . . . ?
V1 N2A C2A C1A 35.3(9) . . . . ?
V1 N2A C6A C7A -15.2(15) . . . . ?
V1 N1B C1B C2B -153.2(6) 3_665 . . . ?
V1 N1B C1B C2B -51.1(8) . . . . ?
V1 N1B C4B C5B 62.7(9) 3_665 . . . ?
V1 N1B C4B C5B -39.1(8) . . . . ?
V1 N2B C3B C2B 11.4(9) . . . . ?
V1 N2B C7B C8B 7.8(13) . . . . ?
V1 N4B C9B C8B -59.4(10) . . . . ?
V1 N4B C11B C10B -30.7(13) . . . . ?
V1 N3B C10B C11B -29(2) . . . . ?
V1 N3B C6B C5B 25(2) . . . . ?
N4A C11A C10A C9A -84.6(10) . . . . ?
N3A C5A C4A C3A 59.4(18) . . . . ?
N1A C1A C2A N2A -42.5(10) . . . . ?
N2A C6A C7A C8A 62.6(14) . . . . ?
C11A N4A C8A C7A -77.4(12) . . . . ?
C11A C10A C9A N3A 62.4(16) . . . . ?
C9A N3A C5A C4A 156.8(15) . . . . ?
C5A N3A C9A C10A 165.8(15) . . . . ?
C5A C4A C3A N1A -72.0(10) . . . . ?
C3A N1A C1A C2A 162.2(8) . . . . ?
C1A N1A C3A C4A -79.0(10) . . . . ?
C2A N2A C6A C7A 178.8(9) . . . . ?
C6A N2A C2A C1A -155.8(9) . . . . ?
C6A C7A C8A N4A -89.7(14) . . . . ?
C8A N4A C11A C10A -179.2(9) . . . . ?
N1B V1 N3B C10B 93.7(12) 3_665 . . . ?
N1B V1 N3B C10B -175.5(12) . . . . ?
N1B V1 N3B C6B -7(2) . . . . ?
N1B V1 N3B C6B -98(2) 3_665 . . . ?
N1B C1B C2B C3B 80.2(8) . . . . ?
N2B V1 N3B C10B -76.2(13) . . . . ?
N2B V1 N3B C6B 92(2) . . . . ?
N2B C7B C8B C9B -60.0(17) . . . . ?
N4B V1 N3B C10B 8.5(12) . . . . ?
N4B V1 N3B C6B 177(2) . . . . ?
N4B C11B C10B N3B 37.2(18) . . . . ?
N3B C6B C5B C4B -70.6(13) . . . . ?
C1B N1B C4B C5B -168.4(7) . . . . ?
C1B C2B C3B N2B -57.1(8) . . . . ?
C3B N2B C7B C8B -172.2(10) . . . . ?
C7B N2B C3B C2B -168.6(7) . . . . ?
C7B C8B C9B N4B 87.5(14) . . . . ?
C9B N4B C11B C10B 99.4(13) . . . . ?
C11B N4B C9B C8B 174.8(9) . . . . ?
C10B N3B C6B C5B -165.2(13) . . . . ?
C6B N3B C10B C11B 157.3(17) . . . . ?
C6B C5B C4B N1B 92.5(10) . . . . ?
C4B N1B C1B C2B 74.7(9) . . . . ?
